data_7226920
loop_
_publ_author_name
'B\;akowicz, J.'
'Turowska-Tyrk, I.'

_publ_section_title
;
 Structural transformations in crystals induced by radiation and pressure.
 Part 4. The complex influence of high pressure on the path and kinetics
 of the [2 + 2] photodimerization
;
_journal_issue 46
_journal_name_full CrystEngComm
_journal_page_first 8898
_journal_paper_doi 10.1039/C6CE01650B
_journal_volume 18
_journal_year 2016
_chemical_formula_sum 'C19 H18 O'
_chemical_formula_weight 262.33
_space_group_crystal_system orthorhombic
_space_group_IT_number 61
_space_group_name_Hall '-P 2ac 2ab'
_space_group_name_H-M_alt 'P b c a'
_symmetry_space_group_name_Hall '-P 2ac 2ab'
_symmetry_space_group_name_H-M 'P b c a'
_atom_sites_solution_hydrogens mixed
_atom_sites_solution_primary isomor
_atom_sites_solution_secondary geom
_audit_creation_method SHELXL-2014/7
_audit_update_record
;
2016-07-26 deposited with the CCDC.
2016-10-25 downloaded from the CCDC.
;
_cell_angle_alpha 90
_cell_angle_beta 90
_cell_angle_gamma 90
_cell_formula_units_Z 8
_cell_length_a 30.37(3)
_cell_length_b 10.2318(12)
_cell_length_c 8.3984(9)
_cell_measurement_pressure 1200000
_cell_measurement_reflns_used 1852
_cell_measurement_temperature 299(2)
_cell_measurement_theta_max 25.98
_cell_measurement_theta_min 3.19
_cell_volume 2610(3)
_computing_cell_refinement 'CrysAlisPro (Agilent Technologies, 2014)'
_computing_data_collection 'CrysAlisPro (Agilent Technologies, 2014)'
_computing_data_reduction 'CrysAlisPro (Agilent Technologies, 2014)'
_computing_molecular_graphics 'ORTEP-3 for Windows (Farrugia, 2012)'
_computing_publication_material 'SHELXL-2014/7 (Sheldrick, 2015)'
_computing_structure_refinement 'SHELXL-2014/7 (Sheldrick, 2015)'
_computing_structure_solution 'SHELXS-2013/1 (Sheldrick, 2008)'
_diffrn_ambient_pressure 1200000
_diffrn_ambient_temperature 299(2)
_diffrn_detector_area_resol_mean 15.9718
_diffrn_measured_fraction_theta_full 0.343
_diffrn_measured_fraction_theta_max 0.340
_diffrn_measurement_device_type 'KM4 with Eos CCD'
_diffrn_measurement_method '\f- and \w scans'
_diffrn_radiation_monochromator graphite
_diffrn_radiation_source 'fine-focus sealed tube'
_diffrn_radiation_type MoK\a
_diffrn_radiation_wavelength 0.71073
_diffrn_reflns_av_R_equivalents 0.1439
_diffrn_reflns_av_unetI/netI 0.0573
_diffrn_reflns_Laue_measured_fraction_full 0.343
_diffrn_reflns_Laue_measured_fraction_max 0.340
_diffrn_reflns_limit_h_max 10
_diffrn_reflns_limit_h_min -10
_diffrn_reflns_limit_k_max 12
_diffrn_reflns_limit_k_min -12
_diffrn_reflns_limit_l_max 10
_diffrn_reflns_limit_l_min -10
_diffrn_reflns_number 15508
_diffrn_reflns_point_group_measured_fraction_full 0.343
_diffrn_reflns_point_group_measured_fraction_max 0.340
_diffrn_reflns_theta_full 25.242
_diffrn_reflns_theta_max 25.998
_diffrn_reflns_theta_min 3.209
_exptl_absorpt_coefficient_mu 0.080
_exptl_absorpt_correction_T_max 1.00000
_exptl_absorpt_correction_T_min 0.74250
_exptl_absorpt_correction_type multi-scan
_exptl_absorpt_process_details
;
SCALE3 ABSPACK (Agilent Technologies, 2014).
;
_exptl_crystal_colour colourless
_exptl_crystal_density_diffrn 1.335
_exptl_crystal_description block
_exptl_crystal_F_000 1120
_exptl_crystal_size_max 0.24
_exptl_crystal_size_mid 0.14
_exptl_crystal_size_min 0.10
_refine_diff_density_max 0.224
_refine_diff_density_min -0.179
_refine_diff_density_rms 0.041
_refine_ls_extinction_method none
_refine_ls_goodness_of_fit_ref 1.049
_refine_ls_hydrogen_treatment constr
_refine_ls_matrix_type full
_refine_ls_number_parameters 99
_refine_ls_number_reflns 877
_refine_ls_number_restraints 68
_refine_ls_restrained_S_all 1.028
_refine_ls_R_factor_all 0.1957
_refine_ls_R_factor_gt 0.0923
_refine_ls_shift/su_max 0.000
_refine_ls_shift/su_mean 0.000
_refine_ls_structure_factor_coef Fsqd
_refine_ls_weighting_details 'w=1/[\s^2^(Fo^2^)+(0.1122P)^2^+6.6661P] where P=(Fo^2^+2Fc^2^)/3'
_refine_ls_weighting_scheme calc
_refine_ls_wR_factor_gt 0.2315
_refine_ls_wR_factor_ref 0.2998
_reflns_Friedel_coverage 0.000
_reflns_number_gt 404
_reflns_number_total 877
_reflns_threshold_expression 'I > 2\s(I)'
_cod_data_source_file c6ce01650b2.cif
_cod_data_source_block 80.4%P_1.2GPa
_cod_depositor_comments 'Adding full bibliography for 7226912--7226923.cif.'
_cod_database_code 7226920
_shelx_shelxl_version_number 2014/7
_shelx_space_group_comment
;
The symmetry employed for this shelxl refinement is uniquely defined
by the following loop, which should always be used as a source of
symmetry information in preference to the above space-group names.
They are only intended as comments.
;

loop_
_space_group_symop_operation_xyz
'x, y, z'
'-x+1/2, -y, z+1/2'
'-x, y+1/2, -z+1/2'
'x+1/2, -y+1/2, -z'
'-x, -y, -z'
'x-1/2, y, -z-1/2'
'x, -y-1/2, z-1/2'
'-x-1/2, y-1/2, z'

loop_
_atom_site_label
_atom_site_type_symbol
_atom_site_fract_x
_atom_site_fract_y
_atom_site_fract_z
_atom_site_U_iso_or_equiv
_atom_site_adp_type
_atom_site_occupancy
_atom_site_site_symmetry_order
_atom_site_calc_flag
_atom_site_refinement_flags_posn
_atom_site_refinement_flags_adp
_atom_site_refinement_flags_occupancy
_atom_site_disorder_assembly
_atom_site_disorder_group
C2M C 0.4139(6) 0.6224(8) 0.2199(12) 0.064(3) Uiso 1 1 d D . . . .
H2M H 0.4114 0.6915 0.3002 0.077 Uiso 1 1 calc R U . A 1
C6M C 0.3702(9) 0.6285(10) 0.1392(13) 0.080(4) Uiso 1 1 d . . . . .
H6M1 H 0.3701 0.5679 0.0503 0.096 Uiso 1 1 calc R U . . .
H6M2 H 0.3658 0.7158 0.0969 0.096 Uiso 1 1 calc R U . . .
C7M C 0.3325(4) 0.5955(7) 0.2501(9) 0.073(3) Uiso 1 1 d G . . . .
C8M C 0.3155(5) 0.4714(6) 0.2481(9) 0.081(3) Uiso 1 1 d G . . . .
H8M H 0.3273 0.4106 0.1775 0.097 Uiso 1 1 d G U . . .
C9M C 0.2823(5) 0.4342(6) 0.3452(11) 0.102(5) Uiso 1 1 d G . . . .
H9M H 0.2718 0.3487 0.3420 0.123 Uiso 1 1 d G U . . .
C10M C 0.2642(4) 0.5224(9) 0.4476(11) 0.121(5) Uiso 1 1 d G . . . .
H10M H 0.2412 0.4972 0.5142 0.145 Uiso 1 1 d G U . . .
C11M C 0.2798(5) 0.6494(7) 0.4532(10) 0.104(5) Uiso 1 1 d G . . . .
H11M H 0.2674 0.7100 0.5224 0.124 Uiso 1 1 d G U . . .
C12M C 0.3143(5) 0.6841(5) 0.3546(9) 0.082(4) Uiso 1 1 d G . . . .
H12M H 0.3253 0.7688 0.3588 0.098 Uiso 1 1 d G U . . .
O1M O 0.448(2) 0.769(4) 0.031(6) 0.030(12) Uiso 0.196(13) 1 d D U P B 1
C1M C 0.4505(10) 0.673(4) 0.114(5) 0.034(13) Uiso 0.196(13) 1 d D U P B 1
C3M C 0.4330(13) 0.513(4) 0.313(6) 0.039(14) Uiso 0.196(13) 1 d D U P B 1
H3M1 H 0.4215 0.4300 0.2743 0.047 Uiso 0.196(13) 1 calc R U P B 1
H3M2 H 0.4253 0.5214 0.4244 0.047 Uiso 0.196(13) 1 calc R U P B 1
C4M C 0.4827(12) 0.517(4) 0.293(5) 0.039(9) Uiso 0.196(13) 1 d D U P B 1
H4M1 H 0.4965 0.5511 0.3884 0.047 Uiso 0.196(13) 1 calc R U P B 1
H4M2 H 0.4941 0.4297 0.2732 0.047 Uiso 0.196(13) 1 calc R U P B 1
C5M C 0.4914(10) 0.603(4) 0.155(4) 0.045(12) Uiso 0.196(13) 1 d D U P B 1
C13M C 0.5302(11) 0.650(4) 0.107(6) 0.066(14) Uiso 0.196(13) 1 d D U P B 1
H13M H 0.5269 0.7111 0.0262 0.079 Uiso 0.196(13) 1 calc R U P B 1
C14M C 0.5756(11) 0.630(3) 0.148(4) 0.047(9) Uiso 0.196(13) 1 d DG U P B 1
C15M C 0.5926(14) 0.545(3) 0.260(4) 0.052(13) Uiso 0.196(13) 1 d DG U P B 1
H15M H 0.5736 0.4897 0.3157 0.062 Uiso 0.196(13) 1 d G U P B 1
C16M C 0.6374(15) 0.540(4) 0.290(4) 0.046(6) Uiso 0.196(13) 1 d G U P B 1
H16M H 0.6484 0.4816 0.3653 0.056 Uiso 0.196(13) 1 d G U P B 1
C17M C 0.6653(12) 0.621(4) 0.209(5) 0.072(9) Uiso 0.196(13) 1 d G U P B 1
H17M H 0.6954 0.6195 0.2303 0.087 Uiso 0.196(13) 1 d G U P B 1
C18M C 0.6490(13) 0.705(4) 0.097(5) 0.081(15) Uiso 0.196(13) 1 d G U P B 1
H18M H 0.6680 0.7600 0.0414 0.098 Uiso 0.196(13) 1 d G U P B 1
C19M C 0.6048(13) 0.708(3) 0.065(4) 0.041(8) Uiso 0.196(13) 1 d DG U P B 1
H19M H 0.5942 0.7632 -0.0134 0.049 Uiso 0.196(13) 1 d G U P B 1
O1D O 0.4525(7) 0.7401(12) 0.0161(17) 0.072(9) Uani 0.804(13) 1 d D U P B 2
C1D C 0.4493(6) 0.6452(12) 0.1016(15) 0.047(5) Uiso 0.804(13) 1 d D U P B 2
C3D C 0.4275(8) 0.4914(13) 0.2956(19) 0.058(6) Uiso 0.804(13) 1 d D U P B 2
H3D1 H 0.4193 0.4884 0.4071 0.070 Uiso 0.804(13) 1 calc R U P B 2
H3D2 H 0.4137 0.4186 0.2407 0.070 Uiso 0.804(13) 1 calc R U P B 2
C4D C 0.4777(7) 0.4869(12) 0.2763(13) 0.045(4) Uiso 0.804(13) 1 d D U P B 2
H4D1 H 0.4923 0.5439 0.3520 0.054 Uiso 0.804(13) 1 calc R U P B 2
H4D2 H 0.4890 0.3987 0.2880 0.054 Uiso 0.804(13) 1 calc R U P B 2
C5D C 0.4828(5) 0.5367(8) 0.1051(9) 0.038(3) Uiso 0.804(13) 1 d D U P B 2
C13D C 0.5261(4) 0.5744(8) 0.0229(10) 0.038(3) Uiso 0.804(13) 1 d D U P B 2
H13D H 0.5213 0.6587 -0.0299 0.046 Uiso 0.804(13) 1 calc R U P B 2
C14D C 0.5693(4) 0.5831(9) 0.1105(10) 0.045(3) Uiso 0.804(13) 1 d DG U P B 2
C15D C 0.5824(4) 0.4971(8) 0.2293(10) 0.053(4) Uiso 0.804(13) 1 d DG U P B 2
H15D H 0.5628 0.4338 0.2658 0.063 Uiso 0.804(13) 1 d G U P B 2
C16D C 0.6243(4) 0.5043(9) 0.2938(11) 0.052(4) Uiso 0.804(13) 1 d G U P B 2
H16D H 0.6329 0.4458 0.3727 0.062 Uiso 0.804(13) 1 d G U P B 2
C17D C 0.6531(4) 0.5978(11) 0.2407(15) 0.085(5) Uiso 0.804(13) 1 d G U P B 2
H17D H 0.6811 0.6041 0.2850 0.102 Uiso 0.804(13) 1 d G U P B 2
C18D C 0.6407(4) 0.6820(9) 0.1224(13) 0.065(4) Uiso 0.804(13) 1 d G U P B 2
H18D H 0.6602 0.7453 0.0863 0.078 Uiso 0.804(13) 1 d G U P B 2
C19D C 0.5995(4) 0.6730(8) 0.0573(9) 0.053(4) Uiso 0.804(13) 1 d DG U P B 2
H19D H 0.5917 0.7291 -0.0251 0.064 Uiso 0.804(13) 1 d G U P B 2

loop_
_atom_site_aniso_label
_atom_site_aniso_U_11
_atom_site_aniso_U_22
_atom_site_aniso_U_33
_atom_site_aniso_U_23
_atom_site_aniso_U_13
_atom_site_aniso_U_12
O1D 0.11(3) 0.045(6) 0.065(6) 0.006(7) -0.012(8) 0.020(8)

loop_
_atom_type_symbol
_atom_type_description
_atom_type_scat_dispersion_real
_atom_type_scat_dispersion_imag
_atom_type_scat_source
C C 0.0033 0.0016 'International Tables Vol C Tables 4.2.6.8 and 6.1.1.4'
H H 0.0000 0.0000 'International Tables Vol C Tables 4.2.6.8 and 6.1.1.4'
O O 0.0106 0.0060 'International Tables Vol C Tables 4.2.6.8 and 6.1.1.4'

loop_
_geom_angle_atom_site_label_1
_geom_angle_atom_site_label_2
_geom_angle_atom_site_label_3
_geom_angle
_geom_angle_site_symmetry_1
_geom_angle_site_symmetry_3
C1D C2M C6M 109.5(11) . .
C3M C2M C6M 128(2) . .
C3M C2M C1M 106.2(17) . .
C6M C2M C1M 111.9(19) . .
C1D C2M C3D 102.6(11) . .
C6M C2M C3D 117.6(12) . .
C3M C2M H2M 102.4 . .
C6M C2M H2M 102.4 . .
C1M C2M H2M 102.4 . .
C2M C6M C7M 112.6(9) . .
C2M C6M H6M1 109.1 . .
C7M C6M H6M1 109.1 . .
C2M C6M H6M2 109.1 . .
C7M C6M H6M2 109.1 . .
H6M1 C6M H6M2 107.8 . .
C8M C7M C12M 117.7 . .
C8M C7M C6M 119.0(7) . .
C12M C7M C6M 123.3(7) . .
C9M C8M C7M 122.3 . .
C9M C8M H8M 118.9 . .
C7M C8M H8M 118.7 . .
C8M C9M C10M 119.7 . .
C8M C9M H9M 120.1 . .
C10M C9M H9M 120.2 . .
C9M C10M C11M 120.3 . .
C9M C10M H10M 119.9 . .
C11M C10M H10M 119.8 . .
C12M C11M C10M 118.8 . .
C12M C11M H11M 120.7 . .
C10M C11M H11M 120.4 . .
C7M C12M C11M 121.1 . .
C7M C12M H12M 119.5 . .
C11M C12M H12M 119.4 . .
O1M C1M C5M 125(3) . .
O1M C1M C2M 125(3) . .
C5M C1M C2M 108.6(16) . .
C2M C3M C4M 108.1(19) . .
C2M C3M H3M1 110.1 . .
C4M C3M H3M1 110.1 . .
C2M C3M H3M2 110.1 . .
C4M C3M H3M2 110.1 . .
H3M1 C3M H3M2 108.4 . .
C5M C4M C3M 106.2(18) . .
C5M C4M H4M1 110.5 . .
C3M C4M H4M1 110.5 . .
C5M C4M H4M2 110.5 . .
C3M C4M H4M2 110.5 . .
H4M1 C4M H4M2 108.7 . .
C13M C5M C1M 120(2) . .
C13M C5M C4M 127(2) . .
C1M C5M C4M 108.7(17) . .
C5M C13M C14M 137(3) . .
C5M C13M H13M 111.6 . .
C14M C13M H13M 111.6 . .
C19M C14M C15M 117.8 . .
C19M C14M C13M 115.0(19) . .
C15M C14M C13M 127.2(19) . .
C16M C15M C14M 120.7 . .
C16M C15M H15M 119.7 . .
C14M C15M H15M 119.6 . .
C17M C16M C15M 119.7 . .
C17M C16M H16M 120.2 . .
C15M C16M H16M 120.1 . .
C18M C17M C16M 120.0 . .
C18M C17M H17M 120.0 . .
C16M C17M H17M 120.0 . .
C17M C18M C19M 120.1 . .
C17M C18M H18M 120.0 . .
C19M C18M H18M 119.9 . .
C18M C19M C14M 121.7 . .
C18M C19M H19M 119.2 . .
C14M C19M H19M 119.1 . .
O1D C1D C2M 125.6(13) . .
O1D C1D C5D 123.2(14) . .
C2M C1D C5D 111.2(8) . .
C4D C3D C2M 104.4(12) . .
C4D C3D H3D1 110.9 . .
C2M C3D H3D1 110.9 . .
C4D C3D H3D2 110.9 . .
C2M C3D H3D2 110.9 . .
H3D1 C3D H3D2 108.9 . .
C5D C4D C3D 100.9(12) . .
C5D C4D H4D1 111.6 . .
C3D C4D H4D1 111.6 . .
C5D C4D H4D2 111.6 . .
C3D C4D H4D2 111.6 . .
H4D1 C4D H4D2 109.4 . .
C1D C5D C13D 112.6(8) . .
C1D C5D C4D 101.2(9) . .
C13D C5D C4D 126.4(12) . .
C1D C5D C13D 113.5(11) . 5_665
C13D C5D C13D 91.2(8) . 5_665
C4D C5D C13D 112.3(8) . 5_665
C14D C13D C5D 122.7(8) . .
C14D C13D C5D 121.4(10) . 5_665
C5D C13D C5D 88.8(8) . 5_665
C14D C13D H13D 107.3 . .
C5D C13D H13D 107.3 . .
C5D C13D H13D 107.3 5_665 .
C19D C14D C15D 117.8 . .
C19D C14D C13D 117.5(6) . .
C15D C14D C13D 124.3(6) . .
C16D C15D C14D 120.7 . .
C16D C15D H15D 119.7 . .
C14D C15D H15D 119.6 . .
C17D C16D C15D 119.7 . .
C17D C16D H16D 120.2 . .
C15D C16D H16D 120.1 . .
C18D C17D C16D 120.0 . .
C18D C17D H17D 120.0 . .
C16D C17D H17D 120.0 . .
C17D C18D C19D 120.1 . .
C17D C18D H18D 120.0 . .
C19D C18D H18D 119.9 . .
C18D C19D C14D 121.7 . .
C18D C19D H19D 119.2 . .
C14D C19D H19D 119.1 . .

loop_
_geom_bond_atom_site_label_1
_geom_bond_atom_site_label_2
_geom_bond_distance
_geom_bond_site_symmetry_2
C2M C1D 1.482(16) .
C2M C3M 1.485(19) .
C2M C6M 1.49(3) .
C2M C1M 1.512(19) .
C2M C3D 1.540(13) .
C2M H2M 0.9800 .
C6M C7M 1.51(2) .
C6M H6M1 0.9700 .
C6M H6M2 0.9700 .
C7M C8M 1.3715 .
C7M C12M 1.3785 .
C8M C9M 1.3515 .
C8M H8M 0.9307 .
C9M C10M 1.3627 .
C9M H9M 0.9302 .
C10M C11M 1.3844 .
C10M H10M 0.9311 .
C11M C12M 1.3800 .
C11M H11M 0.9307 .
C12M H12M 0.9296 .
O1M C1M 1.212(18) .
C1M C5M 1.472(18) .
C3M C4M 1.52(2) .
C3M H3M1 0.9700 .
C3M H3M2 0.9700 .
C4M C5M 1.482(19) .
C4M H4M1 0.9700 .
C4M H4M2 0.9700 .
C5M C13M 1.333(18) .
C13M C14M 1.435(17) .
C13M H13M 0.9300 .
C14M C19M 1.3736 .
C14M C15M 1.3890 .
C15M C16M 1.3851 .
C15M H15M 0.9306 .
C16M C17M 1.3707 .
C16M H16M 0.9299 .
C17M C18M 1.3674 .
C17M H17M 0.9308 .
C18M C19M 1.3682 .
C18M H18M 0.9291 .
C19M H19M 0.9298 .
O1D C1D 1.212(11) .
C1D C5D 1.507(14) .
C3D C4D 1.533(18) .
C3D H3D1 0.9700 .
C3D H3D2 0.9700 .
C4D C5D 1.533(12) .
C4D H4D1 0.9700 .
C4D H4D2 0.9700 .
C5D C13D 1.533(14) .
C5D C13D 1.589(10) 5_665
C13D C14D 1.507(13) .
C13D C5D 1.589(10) 5_665
C13D H13D 0.9800 .
C14D C19D 1.3736 .
C14D C15D 1.3890 .
C15D C16D 1.3850 .
C15D H15D 0.9308 .
C16D C17D 1.3707 .
C16D H16D 0.9299 .
C17D C18D 1.3674 .
C17D H17D 0.9308 .
C18D C19D 1.3682 .
C18D H18D 0.9291 .
C19D H19D 0.9298 .
